data_4117154
loop_
_publ_author_name
'Norbert Emig'
'R\'egis R\'eau'
'Harald Krautscheid'
'Dieter Fenske'
'Guy Bertrand'

_publ_contact_author
;
Dr. G. Bertrand
Laboratoire de Chimie de Coordination CNRS
205, route de Narbonne
F-31077 Toulouse Cedex
France
;
_publ_contact_author_email gbertran@lcctoul.lcc-toulouse.fr
_publ_contact_author_fax '(33) 61553003'
_publ_contact_author_phone '(33) 61333124'
_publ_section_title
;
 Synthesis and Structure of the First Chiral Tetracoordinated Aluminum
 Cation
;
_journal_name_full 'Journal of the American Chemical Society'
_journal_page_first 5822
_journal_page_last 5823
_journal_paper_doi 10.1021/ja953700q
_journal_volume 118
_journal_year 1996
_chemical_formula_analytical '[C13 H36 Al Cl N3 Si3][Al Cl4]'
_chemical_formula_moiety '[C13 H36 Al Cl N3 Si3][Al Cl4]'
_chemical_formula_structural '[C13 H36 Al Cl N3 Si3][Al Cl4]'
_chemical_formula_sum 'C13 H36 Al2 Cl5 N3 Si3'
_chemical_formula_weight 549.93
_chemical_name_systematic
;
 ?
;
_space_group_IT_number 2
_symmetry_cell_setting triclinic
_symmetry_space_group_name_Hall '-P 1'
_symmetry_space_group_name_H-M 'P -1'
_atom_sites_solution_hydrogens geom
_atom_sites_solution_primary direct
_atom_sites_solution_secondary difmap
_audit_creation_method SHELXL
_cell_angle_alpha 82.62(3)
_cell_angle_beta 68.94(3)
_cell_angle_gamma 89.17(3)
_cell_formula_units_Z 2
_cell_length_a 9.992(4)
_cell_length_b 11.970(4)
_cell_length_c 13.160(5)
_cell_measurement_reflns_used 32
_cell_measurement_temperature 200(2)
_cell_measurement_theta_max 12
_cell_measurement_theta_min 5
_cell_volume 1455.8(10)
_computing_cell_refinement 'STADI IV (Stoe, Darmstadt)'
_computing_data_collection 'STADI IV (Stoe, Darmstadt)'
_computing_data_reduction 'XRED (Stoe, Darmstadt)'
_computing_molecular_graphics 'CRYSTALS User Guide (Watkin et al., 1985)'
_computing_publication_material 'SHELXL-92 (Sheldrick, 1993)'
_computing_structure_refinement 'SHELXL-92 (Sheldrick, 1993)'
_computing_structure_solution 'SHELXS-86 (Sheldrick, 1990)'
_diffrn_ambient_temperature 200(2)
_diffrn_measurement_device 'Stoe-Stadi IV'
_diffrn_measurement_method omega-scan
_diffrn_radiation_monochromator graphite
_diffrn_radiation_source 'fine-focus sealed tube'
_diffrn_radiation_type MoKa
_diffrn_radiation_wavelength 0.71069
_diffrn_reflns_av_R_equivalents 0.0125
_diffrn_reflns_av_sigmaI/netI 0.0269
_diffrn_reflns_limit_h_max 9
_diffrn_reflns_limit_h_min 0
_diffrn_reflns_limit_k_max 13
_diffrn_reflns_limit_k_min -13
_diffrn_reflns_limit_l_max 15
_diffrn_reflns_limit_l_min -14
_diffrn_reflns_number 4567
_diffrn_reflns_theta_max 24.00
_diffrn_reflns_theta_min 1.67
_diffrn_standards_decay_% 3
_diffrn_standards_interval_time '1 h'
_diffrn_standards_number 3
_exptl_absorpt_coefficient_mu 0.688
_exptl_absorpt_correction_type none
_exptl_crystal_colour colourless
_exptl_crystal_density_diffrn 1.255
_exptl_crystal_description prisms
_exptl_crystal_F_000 576
_exptl_crystal_size_max 0.3
_exptl_crystal_size_mid 0.3
_exptl_crystal_size_min 0.25
_refine_diff_density_max .535
_refine_diff_density_min -.444
_refine_diff_density_rms .051
_refine_ls_extinction_method none
_refine_ls_goodness_of_fit_all 1.034
_refine_ls_goodness_of_fit_obs 1.060
_refine_ls_hydrogen_treatment mixed
_refine_ls_matrix_type full
_refine_ls_number_parameters 248
_refine_ls_number_reflns 4265
_refine_ls_number_restraints 0
_refine_ls_restrained_S_all 1.037
_refine_ls_restrained_S_obs 1.060
_refine_ls_R_factor_all 0.0559
_refine_ls_R_factor_obs 0.0374
_refine_ls_shift/esd_max 0.012
_refine_ls_shift/esd_mean 0.001
_refine_ls_structure_factor_coef Fsqd
_refine_ls_weighting_details 'w=1/[s^2^(Fo^2^)+( 0.0437P)^2^+1.4439P] where P=(Fo^2^+2Fc^2^)/3'
_refine_ls_weighting_scheme calc
_refine_ls_wR_factor_all 0.1026
_refine_ls_wR_factor_obs 0.0916
_reflns_number_observed 3312
_reflns_number_total 4267
_reflns_observed_criterion >2sigma(I)
_cod_data_source_file ja953700q_2.cif
_cod_data_source_block '[C13H36Al2Cl5N3Si3]'
_cod_depositor_comments
;
The following automatic conversions were performed:

'_refine_ls_weighting_scheme' value 'calc w=1/[s^2^(Fo^2^)+(
0.0437P)^2^+1.4439P] where P=(Fo^2^+2Fc^2^)/3' was changed to 'calc'.
New tag '_refine_ls_weighting_details' was created. The value of the
new tag was set to 'w=1/[s^2^(Fo^2^)+( 0.0437P)^2^+1.4439P] where
P=(Fo^2^+2Fc^2^)/3'.

Automatic conversion script
Id: cif_fix_values 3143 2015-03-26 13:38:13Z robertas 
;
_cod_original_cell_volume 1455.8(9)
_cod_database_code 4117154

loop_
_symmetry_equiv_pos_as_xyz
'x, y, z'
'-x, -y, -z'

loop_
_atom_site_aniso_label
_atom_site_aniso_U_11
_atom_site_aniso_U_22
_atom_site_aniso_U_33
_atom_site_aniso_U_23
_atom_site_aniso_U_13
_atom_site_aniso_U_12
Al1 0.0319(6) 0.0326(5) 0.0313(5) -0.0017(4) -0.0126(4) 0.0012(4)
Cl1 0.0505(6) 0.0584(5) 0.0374(4) -0.0009(4) -0.0226(4) 0.0045(4)
N1 0.034(2) 0.0356(14) 0.0310(14) -0.0015(11) -0.0089(12) 0.0023(11)
C1 0.041(2) 0.038(2) 0.040(2) -0.0108(14) -0.0135(15) -0.0009(14)
C2 0.037(2) 0.041(2) 0.033(2) -0.0066(13) -0.0137(14) -0.0001(14)
N2 0.034(2) 0.0291(12) 0.0315(13) -0.0038(10) -0.0122(11) 0.0033(10)
C3 0.039(2) 0.035(2) 0.041(2) -0.0002(13) -0.0166(14) 0.0058(14)
C4 0.048(2) 0.033(2) 0.044(2) 0.0047(13) -0.020(2) -0.0024(14)
N3 0.038(2) 0.0345(14) 0.0430(15) 0.0029(11) -0.0182(12) -0.0029(11)
Si1 0.0464(6) 0.0413(5) 0.0424(5) -0.0059(4) -0.0151(4) 0.0147(4)
C5 0.095(3) 0.045(2) 0.058(2) 0.004(2) -0.032(2) 0.014(2)
C6 0.043(2) 0.082(3) 0.079(3) -0.021(2) -0.024(2) 0.018(2)
C7 0.064(3) 0.056(2) 0.056(2) -0.019(2) -0.015(2) 0.023(2)
Si2 0.0331(5) 0.0449(5) 0.0318(4) -0.0049(4) -0.0083(4) 0.0014(4)
C8 0.051(2) 0.051(2) 0.037(2) 0.0030(15) -0.010(2) -0.007(2)
C9 0.053(2) 0.060(2) 0.041(2) -0.017(2) -0.012(2) 0.007(2)
C10 0.040(2) 0.079(3) 0.049(2) -0.005(2) -0.010(2) 0.002(2)
Si3 0.0536(7) 0.0366(5) 0.0592(6) 0.0034(4) -0.0304(5) -0.0096(4)
C11 0.065(3) 0.064(3) 0.116(4) 0.020(3) -0.051(3) -0.021(2)
C12 0.076(3) 0.082(3) 0.082(3) 0.028(2) -0.037(3) -0.037(3)
C13 0.124(5) 0.073(3) 0.120(4) -0.044(3) -0.067(4) 0.009(3)
Al2 0.0547(7) 0.0384(5) 0.0460(6) -0.0051(4) -0.0086(5) 0.0004(5)
Cl2 0.0625(6) 0.0435(5) 0.0618(6) -0.0103(4) -0.0048(5) 0.0066(4)
Cl3 0.0600(7) 0.0799(7) 0.0507(5) -0.0019(5) 0.0050(5) 0.0136(5)
Cl4 0.1110(10) 0.0585(6) 0.0768(8) 0.0194(5) 0.0172(7) 0.0362(6)
Cl5 0.168(2) 0.1135(12) 0.1440(14) -0.0125(10) -0.1010(13) -0.0496(11)

loop_
_atom_site_label
_atom_site_type_symbol
_atom_site_fract_x
_atom_site_fract_y
_atom_site_fract_z
_atom_site_U_iso_or_equiv
_atom_site_thermal_displace_type
_atom_site_occupancy
_atom_site_calc_flag
_atom_site_refinement_flags
Al1 Al 0.04011(10) 0.24922(7) 0.26601(7) 0.0319(2) Uani 1 d .
Cl1 Cl 0.08631(9) 0.19625(7) 0.40820(6) 0.0474(2) Uani 1 d .
N1 N 0.0830(3) 0.1296(2) 0.1729(2) 0.0347(6) Uani 1 d .
H14 H 0.1096(37) 0.1658(29) 0.1089(30) 0.051(10) Uiso 1 d .
C1 C -0.0614(3) 0.0796(3) 0.1887(3) 0.0394(8) Uani 1 d .
H1A H -0.0946(3) 0.0247(3) 0.2564(3) 0.047 Uiso 1 calc R
H1B H -0.0538(3) 0.0393(3) 0.1258(3) 0.047 Uiso 1 calc R
C2 C -0.1682(3) 0.1719(3) 0.1973(2) 0.0366(7) Uani 1 d .
H2A H -0.1467(3) 0.2170(3) 0.1244(2) 0.044 Uiso 1 calc R
H2B H -0.2662(3) 0.1380(3) 0.2210(2) 0.044 Uiso 1 calc R
N2 N -0.1618(3) 0.2478(2) 0.2789(2) 0.0314(6) Uani 1 d .
C3 C -0.1781(3) 0.3694(2) 0.2366(3) 0.0381(7) Uani 1 d .
H3A H -0.2103(3) 0.4144(2) 0.2987(3) 0.046 Uiso 1 calc R
H3B H -0.2520(3) 0.3729(2) 0.2024(3) 0.046 Uiso 1 calc R
C4 C -0.0363(4) 0.4189(3) 0.1525(3) 0.0417(8) Uani 1 d .
H4A H -0.0174(4) 0.3891(3) 0.0820(3) 0.050 Uiso 1 calc R
H4B H -0.0408(4) 0.5019(3) 0.1394(3) 0.050 Uiso 1 calc R
N3 N 0.0807(3) 0.3884(2) 0.1940(2) 0.0382(6) Uani 1 d .
Si1 Si 0.21623(11) 0.02338(8) 0.17401(7) 0.0437(2) Uani 1 d .
C5 C 0.1357(5) -0.0795(3) 0.2976(3) 0.0661(11) Uani 1 d .
H5A H 0.2092(8) -0.1307(15) 0.3067(13) 0.099 Uiso 1 calc R
H5B H 0.0584(20) -0.1229(17) 0.2898(10) 0.099 Uiso 1 calc R
H5C H 0.0967(28) -0.0396(3) 0.3621(4) 0.099 Uiso 1 calc R
C6 C 0.3733(4) 0.1011(4) 0.1750(4) 0.0667(11) Uani 1 d .
H6A H 0.4518(11) 0.0493(6) 0.1693(24) 0.100 Uiso 1 calc R
H6B H 0.3478(10) 0.1341(21) 0.2436(11) 0.100 Uiso 1 calc R
H6C H 0.4040(19) 0.1612(16) 0.1126(14) 0.100 Uiso 1 calc R
C7 C 0.2561(4) -0.0443(3) 0.0481(3) 0.0595(10) Uani 1 d .
H7A H 0.3257(22) -0.1032(15) 0.0466(11) 0.089 Uiso 1 calc R
H7B H 0.2962(27) 0.0123(5) -0.0166(3) 0.089 Uiso 1 calc R
H7C H 0.1675(7) -0.0780(19) 0.0476(11) 0.089 Uiso 1 calc R
Si2 Si -0.30295(10) 0.21124(7) 0.41602(7) 0.0376(2) Uani 1 d .
C8 C -0.2819(4) 0.0631(3) 0.4654(3) 0.0486(9) Uani 1 d .
H8A H -0.3012(24) 0.0138(3) 0.4179(11) 0.073 Uiso 1 calc R
H8B H -0.3496(17) 0.0437(6) 0.5408(7) 0.073 Uiso 1 calc R
H8C H -0.1836(8) 0.0530(5) 0.4636(18) 0.073 Uiso 1 calc R
C9 C -0.2758(4) 0.3079(3) 0.5064(3) 0.0520(9) Uani 1 d .
H9A H -0.1754(7) 0.3072(16) 0.5010(15) 0.078 Uiso 1 calc R
H9B H -0.3383(19) 0.2833(12) 0.5825(4) 0.078 Uiso 1 calc R
H9C H -0.2994(25) 0.3845(5) 0.4835(13) 0.078 Uiso 1 calc R
C10 C -0.4779(4) 0.2308(3) 0.4002(3) 0.0581(10) Uani 1 d .
H10A H -0.4881(12) 0.1800(16) 0.3505(17) 0.087 Uiso 1 calc R
H10B H -0.4838(12) 0.3090(6) 0.3697(20) 0.087 Uiso 1 calc R
H10C H -0.5550(4) 0.2137(22) 0.4721(4) 0.087 Uiso 1 calc R
Si3 Si 0.20450(11) 0.49259(8) 0.18238(8) 0.0478(3) Uani 1 d .
C11 C 0.3527(5) 0.4263(4) 0.2173(4) 0.0794(14) Uani 1 d .
H11A H 0.4202(19) 0.4849(4) 0.2173(27) 0.119 Uiso 1 calc R
H11B H 0.4027(22) 0.3766(21) 0.1629(15) 0.119 Uiso 1 calc R
H11C H 0.3142(6) 0.3822(23) 0.2903(12) 0.119 Uiso 1 calc R
C12 C 0.2702(5) 0.5682(4) 0.0401(4) 0.0809(14) Uani 1 d .
H12A H 0.3461(26) 0.6234(20) 0.0319(9) 0.121 Uiso 1 calc R
H12B H 0.1907(10) 0.6071(23) 0.0255(10) 0.121 Uiso 1 calc R
H12C H 0.3085(33) 0.5140(5) -0.0122(4) 0.121 Uiso 1 calc R
C13 C 0.1210(6) 0.5962(4) 0.2776(5) 0.096(2) Uani 1 d .
H13A H 0.1924(13) 0.6551(18) 0.2699(23) 0.145 Uiso 1 calc R
H13B H 0.0853(37) 0.5581(7) 0.3532(5) 0.145 Uiso 1 calc R
H13C H 0.0409(27) 0.6304(24) 0.2599(21) 0.145 Uiso 1 calc R
Al2 Al 0.31430(12) 0.24664(8) 0.80017(8) 0.0491(3) Uani 1 d .
Cl2 Cl 0.38581(11) 0.09820(7) 0.72722(8) 0.0606(3) Uani 1 d .
Cl3 Cl 0.09373(11) 0.21864(9) 0.90555(8) 0.0712(3) Uani 1 d .
Cl4 Cl 0.33977(15) 0.38320(9) 0.67696(10) 0.0993(5) Uani 1 d .
Cl5 Cl 0.4325(2) 0.27202(14) 0.90072(15) 0.1293(7) Uani 1 d .

loop_
_atom_type_symbol
_atom_type_description
_atom_type_scat_dispersion_real
_atom_type_scat_dispersion_imag
_atom_type_scat_source
C C .0033 .0016 'International Tables Vol C Tables 4.2.6.8 and 6.1.1.4'
H H .0000 .0000 'International Tables Vol C Tables 4.2.6.8 and 6.1.1.4'
N N .0061 .0033 'International Tables Vol C Tables 4.2.6.8 and 6.1.1.4'
Si Si .0817 .0704 'International Tables Vol C Tables 4.2.6.8 and 6.1.1.4'
Al Al .0645 .0514 'International Tables Vol C Tables 4.2.6.8 and 6.1.1.4'
Cl Cl .1484 .1585 'International Tables Vol C Tables 4.2.6.8 and 6.1.1.4'

loop_
_geom_angle_atom_site_label_1
_geom_angle_atom_site_label_2
_geom_angle_atom_site_label_3
_geom_angle
N3 Al1 N1 114.88(12)
N3 Al1 N2 95.01(12)
N1 Al1 N2 91.81(11)
N3 Al1 Cl1 123.02(10)
N1 Al1 Cl1 109.41(9)
N2 Al1 Cl1 117.87(9)
C1 N1 Si1 113.2(2)
C1 N1 Al1 104.5(2)
Si1 N1 Al1 123.19(15)
N1 C1 C2 109.8(2)
N2 C2 C1 110.5(2)
C2 N2 C3 109.7(2)
C2 N2 Si2 112.7(2)
C3 N2 Si2 108.6(2)
C2 N2 Al1 104.5(2)
C3 N2 Al1 101.5(2)
Si2 N2 Al1 119.08(13)
N2 C3 C4 110.5(2)
N3 C4 C3 109.3(2)
C4 N3 Si3 117.9(2)
C4 N3 Al1 107.3(2)
Si3 N3 Al1 134.0(2)
N1 Si1 C5 107.6(2)
N1 Si1 C6 105.7(2)
C5 Si1 C6 112.9(2)
N1 Si1 C7 107.0(2)
C5 Si1 C7 110.8(2)
C6 Si1 C7 112.4(2)
C10 Si2 C8 111.2(2)
C10 Si2 C9 111.4(2)
C8 Si2 C9 111.4(2)
C10 Si2 N2 107.64(14)
C8 Si2 N2 107.84(14)
C9 Si2 N2 107.11(14)
N3 Si3 C11 108.3(2)
N3 Si3 C13 110.4(2)
C11 Si3 C13 109.4(2)
N3 Si3 C12 109.5(2)
C11 Si3 C12 111.2(2)
C13 Si3 C12 108.0(2)
Cl4 Al2 Cl5 112.13(9)
Cl4 Al2 Cl2 109.59(7)
Cl5 Al2 Cl2 108.19(8)
Cl4 Al2 Cl3 111.37(8)
Cl5 Al2 Cl3 107.29(8)
Cl2 Al2 Cl3 108.14(7)

loop_
_geom_bond_atom_site_label_1
_geom_bond_atom_site_label_2
_geom_bond_distance
Al1 N3 1.782(3)
Al1 N1 1.947(3)
Al1 N2 1.963(3)
Al1 Cl1 2.1034(14)
N1 C1 1.504(4)
N1 Si1 1.830(3)
C1 C2 1.511(4)
C2 N2 1.511(4)
N2 C3 1.519(4)
N2 Si2 1.850(3)
C3 C4 1.521(4)
C4 N3 1.481(4)
N3 Si3 1.724(3)
Si1 C5 1.839(4)
Si1 C6 1.841(4)
Si1 C7 1.850(4)
Si2 C10 1.841(4)
Si2 C8 1.845(3)
Si2 C9 1.850(3)
Si3 C11 1.843(4)
Si3 C13 1.850(5)
Si3 C12 1.859(4)
Al2 Cl4 2.098(2)
Al2 Cl5 2.116(2)
Al2 Cl2 2.121(2)
Al2 Cl3 2.144(2)
